data_4086754
loop_
_publ_author_name
'Natoli, Sean N.'
'Azbell, Tyler J.'
'Fanwick, Phillip E.'
'Zeller, Matthias'
'Ren, Tong'

_publ_section_title
;
 A Synthetic Approach to Cross-Conjugated Organometallic Complexes Based
 on geminal-Diethynylethene and CoIII(cyclam)
;
_journal_issue 20
_journal_name_full Organometallics
_journal_page_first 3594
_journal_paper_doi 10.1021/acs.organomet.6b00657
_journal_volume 35
_journal_year 2016
_chemical_formula_moiety 'C32 H60 Co2 N10, 4(C F3 O3 S), 2.222(C2 H3 N)'
_chemical_formula_sum 'C40.44 H66.67 Co2 F12 N12.22 O12 S4'
_chemical_formula_weight 1390.26
_space_group_crystal_system triclinic
_space_group_IT_number 2
_space_group_name_Hall '-P 1'
_space_group_name_H-M_alt 'P -1'
_symmetry_space_group_name_Hall '-P 1'
_symmetry_space_group_name_H-M 'P -1'
_atom_sites_solution_hydrogens geom
_atom_sites_solution_primary direct
_atom_sites_solution_secondary difmap
_audit_creation_method SHELXL-2014/7
_cell_angle_alpha 66.088(3)
_cell_angle_beta 81.683(3)
_cell_angle_gamma 87.985(3)
_cell_formula_units_Z 2
_cell_length_a 13.1069(5)
_cell_length_b 14.6343(5)
_cell_length_c 17.3230(6)
_cell_measurement_reflns_used 68103
_cell_measurement_temperature 100(2)
_cell_measurement_theta_max 72.948
_cell_measurement_theta_min 4.562
_cell_volume 3004.6(2)
_computing_cell_refinement 'HKL3000 (Otwinowski & Minor, 1997)'
_computing_data_collection 'Nonius Collect (Nonius, 1998)'
_computing_data_reduction 'HKL3000 (Otwinowski & Minor, 1997)'
_computing_structure_refinement
;  
SHELXL-2014/7 (Sheldrick, 2014), 
SHELXLE Rev714 (H\"ubschle et al., 2011)
;
_computing_structure_solution 'SHELXS-97 (Sheldrick, 2008)'
_diffrn_ambient_temperature 100(2)
_diffrn_measured_fraction_theta_full 0.979
_diffrn_measured_fraction_theta_max 0.938
_diffrn_measurement_device_type 'Nonius Kappa CCD diffractometer'
_diffrn_measurement_method '\w and \f scans'
_diffrn_radiation_monochromator graphite
_diffrn_radiation_type CuK\a
_diffrn_radiation_wavelength 1.54178
_diffrn_reflns_av_R_equivalents 0.1152
_diffrn_reflns_av_unetI/netI 0.0537
_diffrn_reflns_Laue_measured_fraction_full 0.979
_diffrn_reflns_Laue_measured_fraction_max 0.938
_diffrn_reflns_limit_h_max 16
_diffrn_reflns_limit_h_min -16
_diffrn_reflns_limit_k_max 18
_diffrn_reflns_limit_k_min -18
_diffrn_reflns_limit_l_max 21
_diffrn_reflns_limit_l_min -21
_diffrn_reflns_number 68103
_diffrn_reflns_point_group_measured_fraction_full 0.979
_diffrn_reflns_point_group_measured_fraction_max 0.938
_diffrn_reflns_theta_full 67.679
_diffrn_reflns_theta_max 72.948
_diffrn_reflns_theta_min 4.562
_diffrn_source 'fine focus X-ray tube'
_exptl_absorpt_coefficient_mu 6.530
_exptl_absorpt_correction_T_max 0.623
_exptl_absorpt_correction_T_min 0.202
_exptl_absorpt_correction_type multi-scan
_exptl_absorpt_process_details 'SCALEPACK (Otwinowski & Minor, 1997)'
_exptl_crystal_colour orange
_exptl_crystal_density_diffrn 1.536
_exptl_crystal_description plate
_exptl_crystal_F_000 1433
_exptl_crystal_size_max 0.190
_exptl_crystal_size_mid 0.140
_exptl_crystal_size_min 0.080
_refine_diff_density_max 0.748
_refine_diff_density_min -0.439
_refine_diff_density_rms 0.088
_refine_ls_extinction_coef 0.00030(7)
_refine_ls_extinction_expression Fc^*^=kFc[1+0.001xFc^2^\l^3^/sin(2\q)]^-1/4^
_refine_ls_extinction_method 'SHELXL-2014/7 (Sheldrick 2014'
_refine_ls_goodness_of_fit_ref 1.039
_refine_ls_hydrogen_treatment constr
_refine_ls_matrix_type full
_refine_ls_number_parameters 1009
_refine_ls_number_reflns 11261
_refine_ls_number_restraints 740
_refine_ls_restrained_S_all 1.032
_refine_ls_R_factor_all 0.0925
_refine_ls_R_factor_gt 0.0719
_refine_ls_shift/su_max 0.002
_refine_ls_shift/su_mean 0.000
_refine_ls_structure_factor_coef Fsqd
_refine_ls_weighting_details 'w=1/[\s^2^(Fo^2^)+(0.0669P)^2^+10.3304P] where P=(Fo^2^+2Fc^2^)/3'
_refine_ls_weighting_scheme calc
_refine_ls_wR_factor_gt 0.1708
_refine_ls_wR_factor_ref 0.1907
_reflns_Friedel_coverage 0.000
_reflns_number_gt 8873
_reflns_number_total 11261
_reflns_threshold_expression 'I > 2\s(I)'
_cod_data_source_file om6b00657_si_002.cif
_cod_data_source_block 4a
_cod_depositor_comments 'Adding full bibliography for 4086750--4086755.cif.'
_cod_database_code 4086754
_shelx_shelxl_version_number 2014/7
_shelx_space_group_comment
;
The symmetry employed for this shelxl refinement is uniquely defined
by the following loop, which should always be used as a source of
symmetry information in preference to the above space-group names.
They are only intended as comments.
;
_shelx_estimated_absorpt_t_min 0.370
_shelx_estimated_absorpt_t_max 0.623

loop_
_space_group_symop_operation_xyz
'x, y, z'
'-x, -y, -z'

loop_
_atom_site_label
_atom_site_type_symbol
_atom_site_fract_x
_atom_site_fract_y
_atom_site_fract_z
_atom_site_U_iso_or_equiv
_atom_site_adp_type
_atom_site_occupancy
_atom_site_site_symmetry_order
_atom_site_calc_flag
_atom_site_refinement_flags_posn
_atom_site_refinement_flags_adp
_atom_site_refinement_flags_occupancy
_atom_site_disorder_assembly
_atom_site_disorder_group
Co1 Co 0.37596(6) 0.32544(5) 0.39241(5) 0.0354(2) Uani 1 1 d . . . . .
Co2 Co 0.19167(6) 0.85924(6) 0.21015(5) 0.0346(2) Uani 1 1 d . . . . .
N1 N 0.2580(3) 0.2298(3) 0.4560(3) 0.0401(10) Uani 1 1 d . . . . .
H1 H 0.2721 0.1689 0.4441 0.048 Uiso 1 1 calc R U . . .
N2 N 0.3200(3) 0.3709(3) 0.2823(3) 0.0386(9) Uani 1 1 d . . . . .
H2 H 0.3387 0.3190 0.2593 0.046 Uiso 1 1 calc R U . . .
N3 N 0.4933(3) 0.4208(3) 0.3278(3) 0.0415(10) Uani 1 1 d . . . . .
H3 H 0.4774 0.4832 0.3372 0.050 Uiso 1 1 calc R U . . .
N4 N 0.4308(3) 0.2797(3) 0.5024(3) 0.0385(9) Uani 1 1 d . . . . .
H4 H 0.4114 0.3306 0.5263 0.046 Uiso 1 1 calc R U . . .
N5 N 0.0408(3) 0.8566(3) 0.2468(3) 0.0400(10) Uani 1 1 d . . . . .
H5 H 0.0113 0.9085 0.1978 0.048 Uiso 1 1 calc R U . . .
N6 N 0.1803(3) 0.7756(3) 0.1464(3) 0.0395(10) Uani 1 1 d . . . . .
H6 H 0.1612 0.8214 0.0898 0.047 Uiso 1 1 calc R U . . .
N7 N 0.3424(3) 0.8628(3) 0.1728(3) 0.0406(10) Uani 1 1 d . . . . .
H7 H 0.3726 0.8123 0.2222 0.049 Uiso 1 1 calc R U . . .
N8 N 0.2037(3) 0.9413(3) 0.2755(3) 0.0413(10) Uani 1 1 d . . . . .
H8 H 0.2247 0.8953 0.3313 0.050 Uiso 1 1 calc R U . . .
N9 N 0.4478(3) 0.2187(3) 0.3672(3) 0.0382(9) Uani 1 1 d . . . . .
N10 N 0.1748(3) 0.9823(3) 0.1079(3) 0.0386(9) Uani 1 1 d . . . . .
C1 C 0.3069(4) 0.4276(4) 0.4163(3) 0.0364(11) Uani 1 1 d . . . . .
C2 C 0.2654(4) 0.4951(3) 0.4303(3) 0.0363(11) Uani 1 1 d . . . . .
C3 C 0.2109(3) 0.5752(3) 0.4448(3) 0.0330(10) Uani 1 1 d . . . . .
C4 C 0.2100(3) 0.6687(4) 0.3718(3) 0.0355(11) Uani 1 1 d . . . . .
C5 C 0.2055(4) 0.7444(4) 0.3083(3) 0.0360(11) Uani 1 1 d . . . . .
C6 C 0.1619(4) 0.5626(3) 0.5233(3) 0.0369(11) Uani 1 1 d . . . . .
C7 C 0.1042(4) 0.6449(4) 0.5379(3) 0.0476(13) Uani 1 1 d . . . . .
H7A H 0.1276 0.7091 0.4915 0.071 Uiso 1 1 calc R U . . .
H7B H 0.1165 0.6450 0.5923 0.071 Uiso 1 1 calc R U . . .
H7C H 0.0302 0.6348 0.5395 0.071 Uiso 1 1 calc R U . . .
C8 C 0.1607(4) 0.4656(4) 0.5993(3) 0.0511(14) Uani 1 1 d . . . . .
H8A H 0.2124 0.4218 0.5865 0.077 Uiso 1 1 calc R U . . .
H8B H 0.0922 0.4334 0.6135 0.077 Uiso 1 1 calc R U . . .
H8C H 0.1766 0.4779 0.6479 0.077 Uiso 1 1 calc R U . . .
C9 C 0.1534(4) 0.2614(4) 0.4353(3) 0.0439(12) Uani 1 1 d . . . . .
H9A H 0.1346 0.3194 0.4496 0.053 Uiso 1 1 calc R U . . .
H9B H 0.1032 0.2061 0.4705 0.053 Uiso 1 1 calc R U . . .
C10 C 0.1471(4) 0.2895(4) 0.3423(4) 0.0477(13) Uani 1 1 d . . . . .
H10A H 0.1730 0.2337 0.3271 0.057 Uiso 1 1 calc R U . . .
H10B H 0.0738 0.2983 0.3335 0.057 Uiso 1 1 calc R U . . .
C11 C 0.2073(4) 0.3836(4) 0.2829(4) 0.0460(13) Uani 1 1 d . . . . .
H11A H 0.1910 0.4027 0.2243 0.055 Uiso 1 1 calc R U . . .
H11B H 0.1859 0.4385 0.3007 0.055 Uiso 1 1 calc R U . . .
C12 C 0.3784(4) 0.4630(4) 0.2226(3) 0.0460(13) Uani 1 1 d . . . . .
H12A H 0.3520 0.5211 0.2342 0.055 Uiso 1 1 calc R U . . .
H12B H 0.3711 0.4758 0.1630 0.055 Uiso 1 1 calc R U . . .
C13 C 0.4897(4) 0.4471(4) 0.2359(3) 0.0482(13) Uani 1 1 d . . . . .
H13A H 0.5176 0.3924 0.2200 0.058 Uiso 1 1 calc R U . . .
H13B H 0.5314 0.5088 0.2003 0.058 Uiso 1 1 calc R U . . .
C14 C 0.5978(4) 0.3927(4) 0.3500(3) 0.0459(13) Uani 1 1 d . . . . .
H14A H 0.6463 0.4498 0.3158 0.055 Uiso 1 1 calc R U . . .
H14B H 0.6202 0.3359 0.3350 0.055 Uiso 1 1 calc R U . . .
C15 C 0.6024(4) 0.3636(5) 0.4436(4) 0.0516(14) Uani 1 1 d . . . . .
H15A H 0.5737 0.4180 0.4595 0.062 Uiso 1 1 calc R U . . .
H15B H 0.6755 0.3567 0.4530 0.062 Uiso 1 1 calc R U . . .
C16 C 0.5443(4) 0.2671(4) 0.5015(3) 0.0455(13) Uani 1 1 d . . . . .
H16A H 0.5664 0.2140 0.4815 0.055 Uiso 1 1 calc R U . . .
H16B H 0.5609 0.2461 0.5601 0.055 Uiso 1 1 calc R U . . .
C17 C 0.3739(4) 0.1855(4) 0.5613(3) 0.0413(12) Uani 1 1 d . . . . .
H17A H 0.3808 0.1716 0.6211 0.050 Uiso 1 1 calc R U . . .
H17B H 0.4019 0.1286 0.5485 0.050 Uiso 1 1 calc R U . . .
C18 C 0.2629(4) 0.1992(4) 0.5483(3) 0.0438(12) Uani 1 1 d . . . . .
H18A H 0.2231 0.1358 0.5822 0.053 Uiso 1 1 calc R U . . .
H18B H 0.2330 0.2511 0.5670 0.053 Uiso 1 1 calc R U . . .
C19 C -0.0184(4) 0.7625(4) 0.2697(3) 0.0447(12) Uani 1 1 d . . . . .
H19A H -0.0925 0.7733 0.2837 0.054 Uiso 1 1 calc R U . . .
H19B H 0.0044 0.7100 0.3212 0.054 Uiso 1 1 calc R U . . .
C20 C -0.0044(4) 0.7271(4) 0.1988(3) 0.0469(13) Uani 1 1 d . . . . .
H20A H -0.0200 0.7825 0.1459 0.056 Uiso 1 1 calc R U . . .
H20B H -0.0547 0.6718 0.2130 0.056 Uiso 1 1 calc R U . . .
C21 C 0.1032(4) 0.6911(4) 0.1822(3) 0.0420(12) Uani 1 1 d . . . . .
H21A H 0.1222 0.6405 0.2362 0.050 Uiso 1 1 calc R U . . .
H21B H 0.1038 0.6590 0.1417 0.050 Uiso 1 1 calc R U . . .
C22 C 0.2843(4) 0.7398(4) 0.1287(3) 0.0461(13) Uani 1 1 d . . . . .
H22A H 0.2870 0.7171 0.0819 0.055 Uiso 1 1 calc R U . . .
H22B H 0.3015 0.6830 0.1802 0.055 Uiso 1 1 calc R U . . .
C23 C 0.3589(4) 0.8257(4) 0.1038(3) 0.0466(13) Uani 1 1 d . . . . .
H23A H 0.4306 0.8034 0.0974 0.056 Uiso 1 1 calc R U . . .
H23B H 0.3466 0.8794 0.0489 0.056 Uiso 1 1 calc R U . . .
C24 C 0.4004(4) 0.9577(4) 0.1475(4) 0.0496(14) Uani 1 1 d . . . . .
H24A H 0.3761 1.0091 0.0962 0.060 Uiso 1 1 calc R U . . .
H24B H 0.4746 0.9477 0.1326 0.060 Uiso 1 1 calc R U . . .
C25 C 0.3873(5) 0.9945(4) 0.2180(4) 0.0536(15) Uani 1 1 d . . . . .
H25A H 0.4359 1.0518 0.2017 0.064 Uiso 1 1 calc R U . . .
H25B H 0.4066 0.9406 0.2703 0.064 Uiso 1 1 calc R U . . .
C26 C 0.2788(4) 1.0271(4) 0.2388(4) 0.0481(13) Uani 1 1 d . . . . .
H26A H 0.2793 1.0582 0.2799 0.058 Uiso 1 1 calc R U . . .
H26B H 0.2569 1.0779 0.1860 0.058 Uiso 1 1 calc R U . . .
C27 C 0.0992(4) 0.9761(4) 0.2953(3) 0.0461(13) Uani 1 1 d . . . . .
H27A H 0.0819 1.0350 0.2454 0.055 Uiso 1 1 calc R U . . .
H27B H 0.0966 0.9954 0.3441 0.055 Uiso 1 1 calc R U . . .
C28 C 0.0240(4) 0.8913(4) 0.3169(3) 0.0460(13) Uani 1 1 d . . . . .
H28A H 0.0352 0.8360 0.3714 0.055 Uiso 1 1 calc R U . . .
H28B H -0.0476 0.9140 0.3232 0.055 Uiso 1 1 calc R U . . .
C29 C 0.4861(4) 0.1571(4) 0.3516(3) 0.0391(11) Uani 1 1 d . . . . .
C30 C 0.5351(5) 0.0775(5) 0.3309(4) 0.0556(15) Uani 1 1 d . . . . .
H30A H 0.5461 0.0986 0.2689 0.083 Uiso 1 1 calc R U . . .
H30B H 0.4906 0.0172 0.3575 0.083 Uiso 1 1 calc R U . . .
H30C H 0.6016 0.0631 0.3524 0.083 Uiso 1 1 calc R U . . .
C31 C 0.1618(4) 1.0567(4) 0.0558(3) 0.0352(10) Uani 1 1 d . . . . .
C32 C 0.1477(4) 1.1546(4) -0.0089(3) 0.0444(13) Uani 1 1 d . . . . .
H32A H 0.1567 1.1516 -0.0649 0.067 Uiso 1 1 calc R U . . .
H32B H 0.1987 1.2019 -0.0087 0.067 Uiso 1 1 calc R U . . .
H32C H 0.0781 1.1769 0.0030 0.067 Uiso 1 1 calc R U . . .
O1 O 0.7906(4) -0.0458(3) 0.5607(3) 0.0637(12) Uani 1 1 d . . . . .
O2 O 0.6508(3) 0.0348(4) 0.4857(3) 0.0656(12) Uani 1 1 d . . . . .
O3 O 0.7388(3) 0.1178(3) 0.5539(2) 0.0486(9) Uani 1 1 d . . . . .
S1 S 0.74334(10) 0.04717(10) 0.51541(8) 0.0428(3) Uani 1 1 d . . . . .
C33 C 0.8336(6) 0.1072(5) 0.4181(5) 0.075(2) Uani 1 1 d . . . . .
F1 F 0.8478(4) 0.0495(3) 0.3747(3) 0.1061(18) Uani 1 1 d . . . . .
F2 F 0.9228(4) 0.1261(4) 0.4345(4) 0.119(2) Uani 1 1 d . . . . .
F3 F 0.7962(4) 0.1941(3) 0.3678(3) 0.1041(17) Uani 1 1 d . . . . .
O4 O 0.5076(3) 0.7870(3) 0.2866(2) 0.0478(9) Uani 1 1 d . . . . .
O5 O 0.5781(3) 0.6263(3) 0.3672(2) 0.0517(10) Uani 1 1 d . . . . .
O6 O 0.4788(3) 0.6458(3) 0.2542(2) 0.0490(9) Uani 1 1 d . . . . .
S2 S 0.54232(9) 0.69191(9) 0.28927(8) 0.0404(3) Uani 1 1 d . . . . .
C34 C 0.6593(5) 0.7253(5) 0.2116(4) 0.0637(18) Uani 1 1 d . . . . .
F4 F 0.6378(3) 0.7892(3) 0.1351(2) 0.0783(12) Uani 1 1 d . . . . .
F5 F 0.7294(3) 0.7692(3) 0.2340(3) 0.0893(14) Uani 1 1 d . . . . .
F6 F 0.7016(3) 0.6454(3) 0.2026(2) 0.0801(12) Uani 1 1 d . . . . .
O7 O 0.3140(5) 0.3889(5) 0.0765(4) 0.0827(17) Uani 0.872(4) 1 d D U P A 1
O8 O 0.3243(6) 0.2264(5) 0.0664(3) 0.092(2) Uani 0.872(4) 1 d D U P A 1
O9 O 0.3804(4) 0.2477(3) 0.1848(3) 0.0601(13) Uani 0.872(4) 1 d D U P A 1
S3 S 0.3629(2) 0.29217(19) 0.09879(16) 0.0663(8) Uani 0.872(4) 1 d D U P A 1
C35 C 0.4934(8) 0.3248(7) 0.0378(5) 0.082(2) Uani 0.872(4) 1 d D U P A 1
F7 F 0.5387(5) 0.3874(6) 0.0614(4) 0.123(2) Uani 0.872(4) 1 d D U P A 1
F8 F 0.4917(6) 0.3670(7) -0.0436(5) 0.100(2) Uani 0.872(4) 1 d D U P A 1
F9 F 0.5486(5) 0.2423(6) 0.0557(4) 0.128(2) Uani 0.872(4) 1 d D U P A 1
O7B O 0.470(3) 0.243(3) 0.145(2) 0.092(6) Uani 0.128(4) 1 d D U P A 2
O8B O 0.388(3) 0.198(2) 0.049(2) 0.079(7) Uani 0.128(4) 1 d D U P A 2
O9B O 0.298(2) 0.309(2) 0.111(2) 0.060(5) Uani 0.128(4) 1 d D U P A 2
S3B S 0.3872(18) 0.2618(14) 0.0922(12) 0.075(3) Uani 0.128(4) 1 d D U P A 2
C35B C 0.444(2) 0.378(2) 0.0004(17) 0.083(4) Uani 0.128(4) 1 d D U P A 2
F7B F 0.469(3) 0.442(2) 0.0320(18) 0.086(5) Uani 0.128(4) 1 d D U P A 2
F8B F 0.520(4) 0.358(4) -0.045(3) 0.090(7) Uani 0.128(4) 1 d D U P A 2
F9B F 0.366(3) 0.412(2) -0.0444(18) 0.098(7) Uani 0.128(4) 1 d D U P A 2
O10 O 0.1077(10) 1.0401(9) -0.1205(11) 0.061(3) Uani 0.631(15) 1 d D U P B 1
O11 O 0.1326(17) 0.8701(14) -0.0244(8) 0.051(3) Uani 0.631(15) 1 d D U P B 1
O12 O 0.0542(7) 0.9032(11) -0.1520(8) 0.055(3) Uani 0.631(15) 1 d D U P B 1
S4 S 0.1199(5) 0.9380(8) -0.1094(6) 0.0404(14) Uani 0.631(15) 1 d D U P B 1
C36 C 0.2469(8) 0.9420(9) -0.1708(7) 0.058(3) Uani 0.631(15) 1 d D U P B 1
F10 F 0.2499(8) 1.0087(8) -0.2501(6) 0.080(3) Uani 0.631(15) 1 d D U P B 1
F11 F 0.3181(5) 0.9695(8) -0.1357(6) 0.083(3) Uani 0.631(15) 1 d D U P B 1
F12 F 0.2713(7) 0.8543(7) -0.1719(5) 0.081(3) Uani 0.631(15) 1 d D U P B 1
O10B O 0.0797(13) 1.0257(15) -0.1099(15) 0.041(4) Uani 0.369(15) 1 d D U P B 2
O11B O 0.129(3) 0.856(2) -0.0259(15) 0.053(6) Uani 0.369(15) 1 d D U P B 2
O12B O 0.0862(15) 0.9017(19) -0.1668(14) 0.061(5) Uani 0.369(15) 1 d D U P B 2
S4B S 0.1260(11) 0.9351(15) -0.1089(12) 0.050(3) Uani 0.369(15) 1 d D U P B 2
C36B C 0.2598(12) 0.9697(13) -0.1518(11) 0.058(3) Uani 0.369(15) 1 d D U P B 2
F10B F 0.2741(15) 1.0326(13) -0.2332(10) 0.075(4) Uani 0.369(15) 1 d D U P B 2
F11B F 0.3037(8) 1.0131(10) -0.1092(8) 0.063(3) Uani 0.369(15) 1 d D U P B 2
F12B F 0.3147(11) 0.8894(11) -0.1452(10) 0.084(4) Uani 0.369(15) 1 d D U P B 2
N11 N 0.9849(16) 0.3846(14) -0.0208(10) 0.142(7) Uani 0.468(15) 1 d D U P C 1
C37 C 1.0076(17) 0.3496(18) 0.0536(10) 0.132(7) Uani 0.468(15) 1 d D U P C 1
C38 C 1.052(2) 0.294(2) 0.1386(11) 0.131(7) Uani 0.468(15) 1 d D U P C 1
H38A H 1.1187 0.2657 0.1271 0.197 Uiso 0.468(15) 1 calc R U P C 1
H38B H 1.0041 0.2397 0.1778 0.197 Uiso 0.468(15) 1 calc R U P C 1
H38C H 1.0618 0.3408 0.1644 0.197 Uiso 0.468(15) 1 calc R U P C 1
N12 N 0.9018(15) 0.4571(19) 0.2178(11) 0.148(7) Uani 0.460(13) 1 d D U P D 2
C39 C 0.8365(13) 0.467(2) 0.1688(9) 0.162(8) Uani 0.460(13) 1 d D U P D 2
C40 C 0.7746(15) 0.494(2) 0.0928(11) 0.150(8) Uani 0.460(13) 1 d D U P D 2
H40A H 0.7853 0.5650 0.0554 0.225 Uiso 0.460(13) 1 calc R U P D 2
H40B H 0.7010 0.4798 0.1145 0.225 Uiso 0.460(13) 1 calc R U P D 2
H40C H 0.7983 0.4537 0.0605 0.225 Uiso 0.460(13) 1 calc R U P D 2
N13 N 1.050(4) 0.339(4) 0.0897(10) 0.137(8) Uani 0.238(14) 1 d D U P E 4
C41 C 1.057(3) 0.376(4) 0.0098(10) 0.139(8) Uani 0.238(14) 1 d D U P E 4
C42 C 1.089(4) 0.428(3) -0.0883(10) 0.141(10) Uani 0.238(14) 1 d D U P E 4
H42A H 1.0315 0.4258 -0.1174 0.211 Uiso 0.238(14) 1 calc R U P E 4
H42B H 1.1092 0.4983 -0.1039 0.211 Uiso 0.238(14) 1 calc R U P E 4
H42C H 1.1482 0.3940 -0.1054 0.211 Uiso 0.238(14) 1 calc R U P E 4
N14 N 0.6875(19) 0.2924(19) 0.2065(10) 0.134(8) Uani 0.343(13) 1 d D U P F 6
C43 C 0.7343(19) 0.329(2) 0.1316(9) 0.128(7) Uani 0.343(13) 1 d D U P F 6
C44 C 0.773(3) 0.365(3) 0.0346(10) 0.137(8) Uani 0.343(13) 1 d D U P F 6
H44A H 0.7541 0.3152 0.0148 0.206 Uiso 0.343(13) 1 calc R U P F 6
H44B H 0.8482 0.3747 0.0243 0.206 Uiso 0.343(13) 1 calc R U P F 6
H44C H 0.7413 0.4289 0.0034 0.206 Uiso 0.343(13) 1 calc R U P F 6
N15 N 0.833(2) 0.430(2) -0.0430(10) 0.131(8) Uani 0.299(13) 1 d D U P G 7
C45 C 0.797(3) 0.429(2) 0.0289(9) 0.129(7) Uani 0.299(13) 1 d D U P G 7
C46 C 0.766(4) 0.405(3) 0.1252(10) 0.146(8) Uani 0.299(13) 1 d D U P G 7
H46A H 0.7468 0.4667 0.1322 0.219 Uiso 0.299(13) 1 calc R U P G 7
H46B H 0.8238 0.3751 0.1561 0.219 Uiso 0.299(13) 1 calc R U P G 7
H46C H 0.7066 0.3576 0.1481 0.219 Uiso 0.299(13) 1 calc R U P G 7
N16 N 0.9607(15) 0.4575(13) 0.2270(11) 0.122(7) Uani 0.414(13) 1 d D U P H 8
C47 C 0.9746(14) 0.3941(12) 0.1949(12) 0.147(8) Uani 0.414(13) 1 d D U P H 8
C48 C 1.017(2) 0.3203(15) 0.1548(14) 0.140(8) Uani 0.414(13) 1 d D U P H 8
H48A H 1.0881 0.3403 0.1268 0.210 Uiso 0.414(13) 1 calc R U P H 8
H48B H 0.9740 0.3215 0.1127 0.210 Uiso 0.414(13) 1 calc R U P H 8
H48C H 1.0160 0.2525 0.1997 0.210 Uiso 0.414(13) 1 calc R U P H 8

loop_
_atom_site_aniso_label
_atom_site_aniso_U_11
_atom_site_aniso_U_22
_atom_site_aniso_U_33
_atom_site_aniso_U_23
_atom_site_aniso_U_13
_atom_site_aniso_U_12
Co1 0.0329(4) 0.0295(4) 0.0363(4) -0.0081(3) 0.0006(3) 0.0057(3)
Co2 0.0339(4) 0.0300(4) 0.0317(4) -0.0045(3) -0.0049(3) 0.0046(3)
N1 0.037(2) 0.034(2) 0.042(2) -0.0101(18) 0.0013(18) 0.0013(17)
N2 0.034(2) 0.035(2) 0.039(2) -0.0078(18) -0.0017(17) 0.0040(17)
N3 0.033(2) 0.037(2) 0.047(2) -0.0121(19) 0.0022(18) -0.0006(17)
N4 0.037(2) 0.034(2) 0.038(2) -0.0097(18) -0.0011(17) 0.0064(17)
N5 0.037(2) 0.038(2) 0.034(2) -0.0048(18) -0.0028(17) 0.0039(17)
N6 0.039(2) 0.037(2) 0.034(2) -0.0053(17) -0.0055(17) 0.0064(17)
N7 0.033(2) 0.042(2) 0.036(2) -0.0044(18) -0.0071(17) 0.0015(17)
N8 0.041(2) 0.036(2) 0.040(2) -0.0084(18) -0.0076(18) 0.0056(18)
N9 0.033(2) 0.036(2) 0.040(2) -0.0115(18) -0.0005(17) 0.0079(17)
N10 0.035(2) 0.039(2) 0.035(2) -0.0076(19) -0.0059(17) 0.0041(17)
C1 0.033(2) 0.035(3) 0.033(2) -0.005(2) -0.0027(19) 0.002(2)
C2 0.034(2) 0.030(2) 0.035(2) -0.004(2) -0.0039(19) 0.0037(19)
C3 0.028(2) 0.030(2) 0.032(2) -0.0041(19) -0.0017(18) -0.0011(18)
C4 0.031(2) 0.035(3) 0.033(2) -0.007(2) -0.0039(19) 0.0086(19)
C5 0.032(2) 0.039(3) 0.036(3) -0.014(2) -0.0054(19) 0.001(2)
C6 0.032(2) 0.030(2) 0.039(3) -0.004(2) -0.0029(19) 0.0019(19)
C7 0.043(3) 0.044(3) 0.044(3) -0.011(2) 0.006(2) 0.009(2)
C8 0.053(3) 0.041(3) 0.043(3) -0.006(2) 0.011(2) 0.000(2)
C9 0.033(3) 0.037(3) 0.052(3) -0.011(2) 0.002(2) 0.002(2)
C10 0.034(3) 0.048(3) 0.058(3) -0.020(3) -0.005(2) 0.006(2)
C11 0.042(3) 0.040(3) 0.050(3) -0.012(2) -0.011(2) 0.009(2)
C12 0.051(3) 0.037(3) 0.038(3) -0.005(2) -0.002(2) 0.003(2)
C13 0.045(3) 0.047(3) 0.038(3) -0.006(2) 0.008(2) -0.004(2)
C14 0.034(3) 0.042(3) 0.053(3) -0.014(2) 0.002(2) 0.001(2)
C15 0.036(3) 0.061(4) 0.056(3) -0.022(3) -0.006(2) 0.009(2)
C16 0.039(3) 0.046(3) 0.047(3) -0.015(2) -0.008(2) 0.013(2)
C17 0.044(3) 0.034(3) 0.040(3) -0.009(2) -0.003(2) 0.008(2)
C18 0.047(3) 0.036(3) 0.036(3) -0.008(2) 0.010(2) -0.002(2)
C19 0.038(3) 0.044(3) 0.040(3) -0.004(2) -0.007(2) 0.001(2)
C20 0.048(3) 0.038(3) 0.041(3) -0.001(2) -0.011(2) -0.002(2)
C21 0.048(3) 0.034(3) 0.038(3) -0.006(2) -0.009(2) 0.002(2)
C22 0.047(3) 0.048(3) 0.041(3) -0.017(2) -0.006(2) 0.013(2)
C23 0.041(3) 0.050(3) 0.040(3) -0.009(2) -0.005(2) 0.011(2)
C24 0.038(3) 0.047(3) 0.048(3) -0.002(3) -0.009(2) -0.002(2)
C25 0.055(3) 0.040(3) 0.058(4) -0.007(3) -0.020(3) 0.000(3)
C26 0.061(3) 0.035(3) 0.043(3) -0.007(2) -0.017(3) -0.003(2)
C27 0.054(3) 0.043(3) 0.040(3) -0.015(2) -0.012(2) 0.016(2)
C28 0.045(3) 0.047(3) 0.035(3) -0.007(2) -0.002(2) 0.014(2)
C29 0.036(3) 0.042(3) 0.037(3) -0.013(2) -0.010(2) 0.009(2)
C30 0.055(3) 0.063(4) 0.060(4) -0.035(3) -0.018(3) 0.025(3)
C31 0.032(2) 0.033(3) 0.031(2) -0.004(2) -0.0031(19) -0.0018(19)
C32 0.042(3) 0.039(3) 0.035(3) 0.001(2) -0.003(2) 0.004(2)
O1 0.090(3) 0.039(2) 0.069(3) -0.024(2) -0.027(2) 0.015(2)
O2 0.056(3) 0.081(3) 0.065(3) -0.031(2) -0.020(2) -0.001(2)
O3 0.065(2) 0.0385(19) 0.045(2) -0.0173(17) -0.0184(18) 0.0150(17)
S1 0.0454(7) 0.0401(7) 0.0409(7) -0.0145(5) -0.0059(5) 0.0032(5)
C33 0.084(5) 0.056(4) 0.083(5) -0.037(4) 0.022(4) -0.009(4)
F1 0.148(4) 0.070(3) 0.093(3) -0.049(3) 0.060(3) -0.028(3)
F2 0.062(3) 0.110(4) 0.196(6) -0.088(4) 0.038(3) -0.032(3)
F3 0.172(5) 0.052(2) 0.062(3) -0.008(2) 0.023(3) -0.012(3)
O4 0.054(2) 0.042(2) 0.045(2) -0.0137(17) -0.0145(17) 0.0098(17)
O5 0.057(2) 0.047(2) 0.040(2) -0.0058(17) -0.0079(17) 0.0138(18)
O6 0.044(2) 0.048(2) 0.050(2) -0.0160(18) -0.0019(16) -0.0023(17)
S2 0.0345(6) 0.0389(6) 0.0377(6) -0.0067(5) -0.0012(5) 0.0029(5)
C34 0.041(3) 0.067(4) 0.054(4) 0.002(3) 0.001(3) 0.008(3)
F4 0.052(2) 0.094(3) 0.048(2) 0.0076(19) 0.0097(16) 0.0003(19)
F5 0.042(2) 0.091(3) 0.102(3) -0.002(2) -0.019(2) -0.016(2)
F6 0.055(2) 0.092(3) 0.067(2) -0.014(2) 0.0145(18) 0.023(2)
O7 0.093(4) 0.086(4) 0.067(3) -0.026(3) -0.020(3) 0.004(3)
O8 0.152(6) 0.076(4) 0.044(3) -0.013(3) -0.018(3) -0.059(4)
O9 0.088(3) 0.052(3) 0.035(2) -0.018(2) 0.012(2) -0.022(2)
S3 0.0946(19) 0.0581(14) 0.0389(10) -0.0134(10) 0.0017(11) -0.0306(13)
C35 0.104(4) 0.087(4) 0.049(3) -0.024(3) 0.002(3) -0.018(4)
F7 0.112(5) 0.159(6) 0.084(4) -0.041(4) 0.023(3) -0.069(4)
F8 0.122(6) 0.099(4) 0.053(3) -0.013(3) 0.021(3) -0.026(4)
F9 0.136(5) 0.155(5) 0.080(4) -0.045(4) 0.001(3) 0.056(4)
O7B 0.115(9) 0.091(9) 0.057(9) -0.017(8) -0.011(9) -0.017(9)
O8B 0.127(12) 0.063(11) 0.049(10) -0.023(10) -0.012(11) -0.022(11)
O9B 0.085(9) 0.055(8) 0.050(8) -0.039(7) 0.016(8) -0.009(9)
S3B 0.100(5) 0.079(5) 0.041(4) -0.019(5) -0.002(4) -0.029(5)
C35B 0.103(6) 0.086(5) 0.049(5) -0.021(5) 0.005(5) -0.024(5)
F7B 0.103(8) 0.092(7) 0.053(7) -0.023(7) 0.008(7) -0.026(7)
F8B 0.109(11) 0.098(10) 0.059(10) -0.033(9) 0.008(10) -0.001(10)
F9B 0.103(11) 0.096(11) 0.060(10) 0.004(10) -0.009(10) -0.014(11)
O10 0.050(7) 0.047(5) 0.078(6) -0.018(4) -0.007(5) 0.009(4)
O11 0.058(5) 0.057(7) 0.027(4) -0.009(4) -0.001(4) 0.009(5)
O12 0.040(5) 0.078(5) 0.041(5) -0.020(4) -0.001(4) 0.005(4)
S4 0.0345(18) 0.047(2) 0.0303(19) -0.0068(18) -0.0025(16) 0.0112(17)
C36 0.047(4) 0.059(4) 0.053(4) -0.008(4) -0.004(3) 0.003(4)
F10 0.062(5) 0.089(6) 0.053(4) 0.001(4) 0.011(3) -0.009(4)
F11 0.045(4) 0.087(6) 0.094(5) -0.013(4) -0.011(3) 0.001(4)
F12 0.070(5) 0.080(5) 0.083(5) -0.031(4) 0.008(4) 0.029(4)
O10B 0.019(7) 0.049(7) 0.052(7) -0.013(6) -0.014(6) 0.009(5)
O11B 0.053(8) 0.047(8) 0.045(8) -0.003(7) -0.010(7) 0.004(7)
O12B 0.062(9) 0.073(7) 0.044(7) -0.021(6) 0.001(7) -0.003(8)
S4B 0.049(4) 0.049(4) 0.040(4) -0.008(3) -0.003(3) 0.004(4)
C36B 0.047(5) 0.060(5) 0.051(5) -0.011(4) 0.000(4) 0.008(5)
F10B 0.069(8) 0.077(7) 0.052(6) -0.004(6) 0.017(5) -0.018(6)
F11B 0.046(5) 0.064(7) 0.069(6) -0.015(5) -0.011(4) 0.006(5)
F12B 0.062(7) 0.074(7) 0.092(7) -0.019(6) 0.020(6) 0.020(6)
N11 0.155(15) 0.132(13) 0.185(16) -0.106(13) -0.040(12) 0.009(12)
C37 0.137(13) 0.136(12) 0.181(15) -0.121(12) -0.041(11) 0.032(11)
C38 0.132(14) 0.147(15) 0.180(16) -0.121(13) -0.064(13) 0.043(11)
N12 0.157(14) 0.192(13) 0.130(11) -0.095(10) -0.060(10) 0.079(12)
C39 0.168(14) 0.192(14) 0.123(12) -0.067(12) -0.021(11) 0.084(12)
C40 0.143(13) 0.169(14) 0.114(12) -0.042(12) -0.017(10) 0.092(12)
N13 0.136(14) 0.148(14) 0.180(17) -0.113(14) -0.054(14) 0.042(12)
C41 0.145(14) 0.136(13) 0.186(16) -0.113(14) -0.041(13) 0.031(12)
C42 0.151(18) 0.128(17) 0.19(2) -0.117(16) -0.029(16) 0.024(16)
N14 0.158(16) 0.144(15) 0.117(13) -0.075(12) -0.022(12) 0.058(13)
C43 0.158(13) 0.139(14) 0.114(11) -0.077(12) -0.031(11) 0.058(12)
C44 0.169(15) 0.147(15) 0.117(12) -0.076(13) -0.032(11) 0.053(13)
N15 0.165(17) 0.141(16) 0.112(14) -0.079(13) -0.020(13) 0.039(14)
C45 0.155(13) 0.144(14) 0.112(11) -0.076(11) -0.034(10) 0.058(12)
C46 0.161(13) 0.161(14) 0.124(11) -0.069(12) -0.022(10) 0.062(12)
N16 0.119(13) 0.175(14) 0.097(10) -0.071(10) -0.071(10) 0.095(12)
C47 0.129(13) 0.187(14) 0.147(13) -0.071(11) -0.090(11) 0.072(12)
C48 0.130(13) 0.170(14) 0.171(15) -0.105(13) -0.076(12) 0.042(11)

loop_
_atom_type_symbol
_atom_type_description
_atom_type_scat_dispersion_real
_atom_type_scat_dispersion_imag
_atom_type_scat_source
C C 0.0181 0.0091 'International Tables Vol C Tables 4.2.6.8 and 6.1.1.4'
H H 0.0000 0.0000 'International Tables Vol C Tables 4.2.6.8 and 6.1.1.4'
N N 0.0311 0.0180 'International Tables Vol C Tables 4.2.6.8 and 6.1.1.4'
O O 0.0492 0.0322 'International Tables Vol C Tables 4.2.6.8 and 6.1.1.4'
F F 0.0727 0.0534 'International Tables Vol C Tables 4.2.6.8 and 6.1.1.4'
S S 0.3331 0.5567 'International Tables Vol C Tables 4.2.6.8 and 6.1.1.4'
Co Co -2.3653 3.6143 'International Tables Vol C Tables 4.2.6.8 and 6.1.1.4'

loop_
_geom_angle_atom_site_label_1
_geom_angle_atom_site_label_2
_geom_angle_atom_site_label_3
_geom_angle
_geom_angle_site_symmetry_3
C1 Co1 N9 179.8(2) .
C1 Co1 N4 89.51(19) .
N9 Co1 N4 90.67(17) .
C1 Co1 N3 89.06(19) .
N9 Co1 N3 91.02(17) .
N4 Co1 N3 93.96(18) .
C1 Co1 N2 90.43(19) .
N9 Co1 N2 89.38(17) .
N4 Co1 N2 179.64(18) .
N3 Co1 N2 86.39(17) .
C1 Co1 N1 91.18(19) .
N9 Co1 N1 88.75(17) .
N4 Co1 N1 86.59(17) .
N3 Co1 N1 179.40(19) .
N2 Co1 N1 93.05(17) .
C5 Co2 N6 90.04(19) .
C5 Co2 N8 89.11(19) .
N6 Co2 N8 179.15(17) .
C5 Co2 N10 178.60(19) .
N6 Co2 N10 91.00(17) .
N8 Co2 N10 89.84(17) .
C5 Co2 N7 90.01(18) .
N6 Co2 N7 86.09(18) .
N8 Co2 N7 93.77(18) .
N10 Co2 N7 90.99(16) .
C5 Co2 N5 90.39(18) .
N6 Co2 N5 93.94(18) .
N8 Co2 N5 86.20(18) .
N10 Co2 N5 88.60(16) .
N7 Co2 N5 179.59(19) .
C9 N1 C18 111.4(4) .
C9 N1 Co1 118.2(3) .
C18 N1 Co1 106.8(3) .
C9 N1 H1 106.6 .
C18 N1 H1 106.6 .
Co1 N1 H1 106.6 .
C12 N2 C11 111.6(4) .
C12 N2 Co1 107.2(3) .
C11 N2 Co1 118.7(3) .
C12 N2 H2 106.2 .
C11 N2 H2 106.2 .
Co1 N2 H2 106.2 .
C14 N3 C13 111.6(4) .
C14 N3 Co1 118.9(3) .
C13 N3 Co1 106.6(3) .
C14 N3 H3 106.3 .
C13 N3 H3 106.3 .
Co1 N3 H3 106.3 .
C17 N4 C16 110.7(4) .
C17 N4 Co1 107.2(3) .
C16 N4 Co1 118.2(3) .
C17 N4 H4 106.7 .
C16 N4 H4 106.7 .
Co1 N4 H4 106.7 .
C28 N5 C19 111.2(4) .
C28 N5 Co2 107.7(3) .
C19 N5 Co2 118.2(3) .
C28 N5 H5 106.3 .
C19 N5 H5 106.3 .
Co2 N5 H5 106.3 .
C22 N6 C21 110.6(4) .
C22 N6 Co2 107.8(3) .
C21 N6 Co2 118.9(3) .
C22 N6 H6 106.3 .
C21 N6 H6 106.3 .
Co2 N6 H6 106.3 .
C24 N7 C23 111.1(4) .
C24 N7 Co2 118.2(3) .
C23 N7 Co2 107.6(3) .
C24 N7 H7 106.4 .
C23 N7 H7 106.4 .
Co2 N7 H7 106.4 .
C26 N8 C27 109.9(4) .
C26 N8 Co2 118.5(3) .
C27 N8 Co2 108.1(3) .
C26 N8 H8 106.6 .
C27 N8 H8 106.6 .
Co2 N8 H8 106.6 .
C29 N9 Co1 177.7(4) .
C31 N10 Co2 172.6(4) .
C2 C1 Co1 177.9(4) .
C1 C2 C3 176.8(5) .
C6 C3 C4 121.8(4) .
C6 C3 C2 121.6(4) .
C4 C3 C2 116.6(4) .
C5 C4 C3 175.8(6) .
C4 C5 Co2 177.1(4) .
C3 C6 C7 121.5(4) .
C3 C6 C8 122.4(4) .
C7 C6 C8 116.0(4) .
C6 C7 H7A 109.5 .
C6 C7 H7B 109.5 .
H7A C7 H7B 109.5 .
C6 C7 H7C 109.5 .
H7A C7 H7C 109.5 .
H7B C7 H7C 109.5 .
C6 C8 H8A 109.5 .
C6 C8 H8B 109.5 .
H8A C8 H8B 109.5 .
C6 C8 H8C 109.5 .
H8A C8 H8C 109.5 .
H8B C8 H8C 109.5 .
N1 C9 C10 111.7(4) .
N1 C9 H9A 109.3 .
C10 C9 H9A 109.3 .
N1 C9 H9B 109.3 .
C10 C9 H9B 109.3 .
H9A C9 H9B 107.9 .
C11 C10 C9 114.0(5) .
C11 C10 H10A 108.8 .
C9 C10 H10A 108.8 .
C11 C10 H10B 108.8 .
C9 C10 H10B 108.8 .
H10A C10 H10B 107.6 .
N2 C11 C10 112.0(4) .
N2 C11 H11A 109.2 .
C10 C11 H11A 109.2 .
N2 C11 H11B 109.2 .
C10 C11 H11B 109.2 .
H11A C11 H11B 107.9 .
N2 C12 C13 107.2(4) .
N2 C12 H12A 110.3 .
C13 C12 H12A 110.3 .
N2 C12 H12B 110.3 .
C13 C12 H12B 110.3 .
H12A C12 H12B 108.5 .
N3 C13 C12 107.1(4) .
N3 C13 H13A 110.3 .
C12 C13 H13A 110.3 .
N3 C13 H13B 110.3 .
C12 C13 H13B 110.3 .
H13A C13 H13B 108.6 .
N3 C14 C15 112.4(4) .
N3 C14 H14A 109.1 .
C15 C14 H14A 109.1 .
N3 C14 H14B 109.1 .
C15 C14 H14B 109.1 .
H14A C14 H14B 107.9 .
C14 C15 C16 113.8(5) .
C14 C15 H15A 108.8 .
C16 C15 H15A 108.8 .
C14 C15 H15B 108.8 .
C16 C15 H15B 108.8 .
H15A C15 H15B 107.7 .
N4 C16 C15 110.9(4) .
N4 C16 H16A 109.5 .
C15 C16 H16A 109.5 .
N4 C16 H16B 109.5 .
C15 C16 H16B 109.5 .
H16A C16 H16B 108.0 .
N4 C17 C18 107.3(4) .
N4 C17 H17A 110.3 .
C18 C17 H17A 110.3 .
N4 C17 H17B 110.3 .
C18 C17 H17B 110.3 .
H17A C17 H17B 108.5 .
N1 C18 C17 108.0(4) .
N1 C18 H18A 110.1 .
C17 C18 H18A 110.1 .
N1 C18 H18B 110.1 .
C17 C18 H18B 110.1 .
H18A C18 H18B 108.4 .
N5 C19 C20 112.2(4) .
N5 C19 H19A 109.2 .
C20 C19 H19A 109.2 .
N5 C19 H19B 109.2 .
C20 C19 H19B 109.2 .
H19A C19 H19B 107.9 .
C19 C20 C21 113.8(5) .
C19 C20 H20A 108.8 .
C21 C20 H20A 108.8 .
C19 C20 H20B 108.8 .
C21 C20 H20B 108.8 .
H20A C20 H20B 107.7 .
N6 C21 C20 111.2(4) .
N6 C21 H21A 109.4 .
C20 C21 H21A 109.4 .
N6 C21 H21B 109.4 .
C20 C21 H21B 109.4 .
H21A C21 H21B 108.0 .
N6 C22 C23 107.3(4) .
N6 C22 H22A 110.3 .
C23 C22 H22A 110.3 .
N6 C22 H22B 110.3 .
C23 C22 H22B 110.3 .
H22A C22 H22B 108.5 .
N7 C23 C22 107.2(4) .
N7 C23 H23A 110.3 .
C22 C23 H23A 110.3 .
N7 C23 H23B 110.3 .
C22 C23 H23B 110.3 .
H23A C23 H23B 108.5 .
N7 C24 C25 111.7(4) .
N7 C24 H24A 109.3 .
C25 C24 H24A 109.3 .
N7 C24 H24B 109.3 .
C25 C24 H24B 109.3 .
H24A C24 H24B 107.9 .
C24 C25 C26 114.8(5) .
C24 C25 H25A 108.6 .
C26 C25 H25A 108.6 .
C24 C25 H25B 108.6 .
C26 C25 H25B 108.6 .
H25A C25 H25B 107.6 .
N8 C26 C25 111.7(4) .
N8 C26 H26A 109.3 .
C25 C26 H26A 109.3 .
N8 C26 H26B 109.3 .
C25 C26 H26B 109.3 .
H26A C26 H26B 107.9 .
N8 C27 C28 107.4(4) .
N8 C27 H27A 110.2 .
C28 C27 H27A 110.2 .
N8 C27 H27B 110.2 .
C28 C27 H27B 110.2 .
H27A C27 H27B 108.5 .
N5 C28 C27 108.0(4) .
N5 C28 H28A 110.1 .
C27 C28 H28A 110.1 .
N5 C28 H28B 110.1 .
C27 C28 H28B 110.1 .
H28A C28 H28B 108.4 .
N9 C29 C30 179.5(6) .
C29 C30 H30A 109.5 .
C29 C30 H30B 109.5 .
H30A C30 H30B 109.5 .
C29 C30 H30C 109.5 .
H30A C30 H30C 109.5 .
H30B C30 H30C 109.5 .
N10 C31 C32 177.1(6) .
C31 C32 H32A 109.5 .
C31 C32 H32B 109.5 .
H32A C32 H32B 109.5 .
C31 C32 H32C 109.5 .
H32A C32 H32C 109.5 .
H32B C32 H32C 109.5 .
O2 S1 O3 115.4(3) .
O2 S1 O1 113.3(3) .
O3 S1 O1 115.2(2) .
O2 S1 C33 103.8(3) .
O3 S1 C33 103.0(3) .
O1 S1 C33 104.0(3) .
F2 C33 F1 108.8(6) .
F2 C33 F3 108.0(6) .
F1 C33 F3 107.9(7) .
F2 C33 S1 111.5(6) .
F1 C33 S1 110.5(5) .
F3 C33 S1 110.0(5) .
O6 S2 O4 114.5(2) .
O6 S2 O5 115.5(2) .
O4 S2 O5 115.5(2) .
O6 S2 C34 102.6(3) .
O4 S2 C34 102.8(3) .
O5 S2 C34 103.5(3) .
F5 C34 F6 107.9(5) .
F5 C34 F4 107.7(5) .
F6 C34 F4 107.7(6) .
F5 C34 S2 111.6(5) .
F6 C34 S2 111.7(4) .
F4 C34 S2 110.1(4) .
O9 S3 O8 115.8(3) .
O9 S3 O7 113.2(4) .
O8 S3 O7 116.0(4) .
O9 S3 C35 103.9(4) .
O8 S3 C35 102.2(4) .
O7 S3 C35 103.2(4) .
F8 C35 F7 108.9(8) .
F8 C35 F9 109.0(8) .
F7 C35 F9 108.7(9) .
F8 C35 S3 112.2(8) .
F7 C35 S3 108.7(6) .
F9 C35 S3 109.4(6) .
O9B S3B O8B 122(2) .
O9B S3B O7B 120(2) .
O8B S3B O7B 114(2) .
O9B S3B C35B 93.8(16) .
O8B S3B C35B 98.9(17) .
O7B S3B C35B 98.5(17) .
F8B C35B F7B 113(3) .
F8B C35B F9B 110(3) .
F7B C35B F9B 111(3) .
F8B C35B S3B 111(3) .
F7B C35B S3B 107.8(19) .
F9B C35B S3B 102.8(18) .
C35B F7B F7B 123(3) 2_665
O10 S4 O11 114.4(10) .
O10 S4 O12 115.6(9) .
O11 S4 O12 116.1(10) .
O10 S4 C36 102.2(7) .
O11 S4 C36 103.5(8) .
O12 S4 C36 102.2(7) .
F12 C36 F10 108.9(10) .
F12 C36 F11 108.5(9) .
F10 C36 F11 107.8(9) .
F12 C36 S4 111.9(8) .
F10 C36 S4 110.6(8) .
F11 C36 S4 109.1(9) .
O10B S4B O11B 116.0(17) .
O10B S4B O12B 111.9(14) .
O11B S4B O12B 112.7(17) .
O10B S4B C36B 104.6(12) .
O11B S4B C36B 104.6(15) .
O12B S4B C36B 105.8(12) .
F10B C36B F12B 107.3(15) .
F10B C36B F11B 106.7(14) .
F12B C36B F11B 105.9(14) .
F10B C36B S4B 113.7(13) .
F12B C36B S4B 110.8(13) .
F11B C36B S4B 112.1(13) .
N11 C37 C38 168.1(13) .
C37 C38 H38A 109.5 .
C37 C38 H38B 109.5 .
H38A C38 H38B 109.5 .
C37 C38 H38C 109.5 .
H38A C38 H38C 109.5 .
H38B C38 H38C 109.5 .
N12 C39 C40 167.5(13) .
C39 C40 H40A 109.5 .
C39 C40 H40B 109.5 .
H40A C40 H40B 109.5 .
C39 C40 H40C 109.5 .
H40A C40 H40C 109.5 .
H40B C40 H40C 109.5 .
N13 C41 C42 167.4(14) .
C41 C42 H42A 109.5 .
C41 C42 H42B 109.5 .
H42A C42 H42B 109.5 .
C41 C42 H42C 109.5 .
H42A C42 H42C 109.5 .
H42B C42 H42C 109.5 .
N14 C43 C44 168.0(14) .
C43 C44 H44A 109.5 .
C43 C44 H44B 109.5 .
H44A C44 H44B 109.5 .
C43 C44 H44C 109.5 .
H44A C44 H44C 109.5 .
H44B C44 H44C 109.5 .
N15 C45 C46 167.6(13) .
C45 C46 H46A 109.5 .
C45 C46 H46B 109.5 .
H46A C46 H46B 109.5 .
C45 C46 H46C 109.5 .
H46A C46 H46C 109.5 .
H46B C46 H46C 109.5 .
N16 C47 C48 167.5(13) .
C47 C48 H48A 109.5 .
C47 C48 H48B 109.5 .
H48A C48 H48B 109.5 .
C47 C48 H48C 109.5 .
H48A C48 H48C 109.5 .
H48B C48 H48C 109.5 .

loop_
_geom_bond_atom_site_label_1
_geom_bond_atom_site_label_2
_geom_bond_distance
_geom_bond_site_symmetry_2
Co1 C1 1.877(5) .
Co1 N9 1.962(4) .
Co1 N4 1.980(4) .
Co1 N3 1.988(4) .
Co1 N2 1.990(4) .
Co1 N1 1.993(4) .
Co2 C5 1.871(5) .
Co2 N6 1.975(4) .
Co2 N8 1.979(5) .
Co2 N10 1.982(4) .
Co2 N7 1.983(4) .
Co2 N5 1.985(4) .
N1 C9 1.479(6) .
N1 C18 1.485(6) .
N1 H1 1.0000 .
N2 C12 1.478(6) .
N2 C11 1.482(6) .
N2 H2 1.0000 .
N3 C14 1.475(6) .
N3 C13 1.486(7) .
N3 H3 1.0000 .
N4 C17 1.487(6) .
N4 C16 1.491(6) .
N4 H4 1.0000 .
N5 C28 1.482(7) .
N5 C19 1.482(7) .
N5 H5 1.0000 .
N6 C22 1.478(6) .
N6 C21 1.489(6) .
N6 H6 1.0000 .
N7 C24 1.478(7) .
N7 C23 1.487(7) .
N7 H7 1.0000 .
N8 C26 1.486(7) .
N8 C27 1.487(6) .
N8 H8 1.0000 .
N9 C29 1.124(6) .
N10 C31 1.124(6) .
C1 C2 1.204(7) .
C2 C3 1.440(6) .
C3 C6 1.360(6) .
C3 C4 1.440(6) .
C4 C5 1.211(6) .
C6 C7 1.488(7) .
C6 C8 1.492(7) .
C7 H7A 0.9800 .
C7 H7B 0.9800 .
C7 H7C 0.9800 .
C8 H8A 0.9800 .
C8 H8B 0.9800 .
C8 H8C 0.9800 .
C9 C10 1.507(8) .
C9 H9A 0.9900 .
C9 H9B 0.9900 .
C10 C11 1.507(7) .
C10 H10A 0.9900 .
C10 H10B 0.9900 .
C11 H11A 0.9900 .
C11 H11B 0.9900 .
C12 C13 1.505(7) .
C12 H12A 0.9900 .
C12 H12B 0.9900 .
C13 H13A 0.9900 .
C13 H13B 0.9900 .
C14 C15 1.510(8) .
C14 H14A 0.9900 .
C14 H14B 0.9900 .
C15 C16 1.511(8) .
C15 H15A 0.9900 .
C15 H15B 0.9900 .
C16 H16A 0.9900 .
C16 H16B 0.9900 .
C17 C18 1.498(7) .
C17 H17A 0.9900 .
C17 H17B 0.9900 .
C18 H18A 0.9900 .
C18 H18B 0.9900 .
C19 C20 1.502(8) .
C19 H19A 0.9900 .
C19 H19B 0.9900 .
C20 C21 1.517(7) .
C20 H20A 0.9900 .
C20 H20B 0.9900 .
C21 H21A 0.9900 .
C21 H21B 0.9900 .
C22 C23 1.499(8) .
C22 H22A 0.9900 .
C22 H22B 0.9900 .
C23 H23A 0.9900 .
C23 H23B 0.9900 .
C24 C25 1.509(9) .
C24 H24A 0.9900 .
C24 H24B 0.9900 .
C25 C26 1.524(8) .
C25 H25A 0.9900 .
C25 H25B 0.9900 .
C26 H26A 0.9900 .
C26 H26B 0.9900 .
C27 C28 1.501(8) .
C27 H27A 0.9900 .
C27 H27B 0.9900 .
C28 H28A 0.9900 .
C28 H28B 0.9900 .
C29 C30 1.455(7) .
C30 H30A 0.9800 .
C30 H30B 0.9800 .
C30 H30C 0.9800 .
C31 C32 1.444(6) .
C32 H32A 0.9800 .
C32 H32B 0.9800 .
C32 H32C 0.9800 .
O1 S1 1.437(4) .
O2 S1 1.429(4) .
O3 S1 1.435(4) .
S1 C33 1.819(7) .
C33 F2 1.307(9) .
C33 F1 1.333(8) .
C33 F3 1.340(9) .
O4 S2 1.434(4) .
O5 S2 1.437(4) .
O6 S2 1.427(4) .
S2 C34 1.823(6) .
C34 F5 1.323(8) .
C34 F6 1.334(8) .
C34 F4 1.340(7) .
O7 S3 1.459(7) .
O8 S3 1.432(6) .
O9 S3 1.413(5) .
S3 C35 1.843(10) .
C35 F8 1.294(11) .
C35 F7 1.331(10) .
C35 F9 1.334(11) .
O7B S3B 1.467(19) .
O8B S3B 1.416(18) .
O9B S3B 1.403(18) .
S3B C35B 1.883(19) .
C35B F8B 1.28(2) .
C35B F7B 1.32(2) .
C35B F9B 1.33(2) .
F7B F7B 1.77(5) 2_665
O10 S4 1.434(9) .
O11 S4 1.435(8) .
O12 S4 1.436(8) .
S4 C36 1.830(10) .
C36 F12 1.319(13) .
C36 F10 1.320(10) .
C36 F11 1.338(14) .
O10B S4B 1.433(13) .
O11B S4B 1.440(13) .
O12B S4B 1.443(13) .
S4B C36B 1.807(14) .
C36B F10B 1.324(15) .
C36B F12B 1.329(17) .
C36B F11B 1.346(19) .
N11 C37 1.256(10) .
C37 C38 1.554(10) .
C38 H38A 0.9800 .
C38 H38B 0.9800 .
C38 H38C 0.9800 .
N12 C39 1.256(10) .
C39 C40 1.554(10) .
C40 H40A 0.9800 .
C40 H40B 0.9800 .
C40 H40C 0.9800 .
N13 C41 1.256(10) .
C41 C42 1.554(10) .
C42 H42A 0.9800 .
C42 H42B 0.9800 .
C42 H42C 0.9800 .
N14 C43 1.255(10) .
C43 C44 1.554(10) .
C44 H44A 0.9800 .
C44 H44B 0.9800 .
C44 H44C 0.9800 .
N15 C45 1.256(10) .
C45 C46 1.554(10) .
C46 H46A 0.9800 .
C46 H46B 0.9800 .
C46 H46C 0.9800 .
N16 C47 1.256(10) .
C47 C48 1.554(10) .
C48 H48A 0.9800 .
C48 H48B 0.9800 .
C48 H48C 0.9800 .

loop_
_geom_hbond_atom_site_label_D
_geom_hbond_atom_site_label_H
_geom_hbond_atom_site_label_A
_geom_hbond_distance_DH
_geom_hbond_distance_HA
_geom_hbond_distance_DA
_geom_hbond_angle_DHA
_geom_hbond_site_symmetry_A
N1 H1 O1 1.00 2.04 2.925(6) 145.8 2_656
N1 H1 S1 1.00 2.96 3.880(4) 154.1 2_656
N2 H2 O9 1.00 1.98 2.953(6) 164.8 .
N2 H2 S3 1.00 2.93 3.763(5) 140.9 .
N3 H3 O6 1.00 2.23 3.021(6) 135.5 .
N3 H3 S2 1.00 2.94 3.809(4) 145.3 .
N4 H4 O5 1.00 2.20 3.073(6) 145.0 2_666
N5 H5 O10 1.00 2.12 3.033(17) 151.0 2_575
N5 H5 S4 1.00 2.84 3.787(10) 158.9 2_575
N5 H5 O10B 1.00 1.98 2.94(2) 161.0 2_575
N6 H6 O11 1.00 1.90 2.865(14) 161.2 .
N6 H6 O11B 1.00 1.96 2.90(3) 155.0 .
N7 H7 O4 1.00 2.17 3.017(5) 141.6 .
N7 H7 O6 1.00 2.66 3.461(6) 137.1 .
N7 H7 S2 1.00 2.87 3.765(4) 149.9 .
N8 H8 O3 1.00 2.04 2.928(6) 146.1 2_666
C12 H12B O7 0.99 2.52 3.347(8) 140.6 .
C13 H13A N14 0.99 2.66 3.50(2) 143.3 .
C13 H13B F8 0.99 2.64 3.320(9) 126.2 2_665
C14 H14B N14 0.99 2.58 3.42(2) 142.3 .
C16 H16B O4 0.99 2.53 3.395(7) 146.1 2_666
C17 H17A O4 0.99 2.57 3.407(7) 142.7 2_666
C19 H19A F5 0.99 2.61 3.441(6) 141.3 1_455
C21 H21B N15 0.99 2.58 3.53(2) 161.6 2_665
C24 H24A O8B 0.99 2.55 3.24(3) 126.6 1_565
C25 H25A O7B 0.99 2.59 3.48(4) 149.8 1_565
C25 H25A S3B 0.99 2.99 3.624(19) 122.9 1_565
C25 H25B O4 0.99 2.50 3.225(7) 129.5 .
C26 H26B O8 0.99 2.40 3.213(7) 139.2 1_565
C26 H26B S3B 0.99 2.96 3.534(19) 117.8 1_565
C27 H27A O12 0.99 2.48 3.311(14) 141.3 2_575
C30 H30A O7B 0.98 2.62 3.36(3) 132.6 .
C30 H30A F12B 0.98 2.56 3.381(15) 141.8 2_665
C30 H30C O2 0.98 2.36 3.103(7) 132.4 .
C32 H32A O10 0.98 2.35 3.131(17) 136.1 .
C32 H32A O10B 0.98 2.56 3.27(2) 129.1 .
C32 H32B O8 0.98 2.36 3.213(8) 145.0 1_565
C38 H38B O12 0.98 2.48 3.15(3) 126.2 2_665
C42 H42C F6 0.98 2.61 3.54(4) 159.6 2_765

loop_
_geom_torsion_atom_site_label_1
_geom_torsion_atom_site_label_2
_geom_torsion_atom_site_label_3
_geom_torsion_atom_site_label_4
_geom_torsion
_geom_torsion_site_symmetry_4
C4 C3 C6 C7 0.4(8) .
C2 C3 C6 C7 -178.9(5) .
C4 C3 C6 C8 179.0(5) .
C2 C3 C6 C8 -0.4(8) .
C18 N1 C9 C10 -178.2(4) .
Co1 N1 C9 C10 57.5(5) .
N1 C9 C10 C11 -68.4(6) .
C12 N2 C11 C10 178.8(5) .
Co1 N2 C11 C10 -55.8(6) .
C9 C10 C11 N2 67.4(6) .
C11 N2 C12 C13 172.2(4) .
Co1 N2 C12 C13 40.7(5) .
C14 N3 C13 C12 173.7(4) .
Co1 N3 C13 C12 42.4(5) .
N2 C12 C13 N3 -55.7(6) .
C13 N3 C14 C15 -178.8(5) .
Co1 N3 C14 C15 -54.1(6) .
N3 C14 C15 C16 68.0(6) .
C17 N4 C16 C15 -178.4(4) .
Co1 N4 C16 C15 57.4(5) .
C14 C15 C16 N4 -69.4(6) .
C16 N4 C17 C18 -171.3(4) .
Co1 N4 C17 C18 -41.1(4) .
C9 N1 C18 C17 -170.4(4) .
Co1 N1 C18 C17 -39.9(4) .
N4 C17 C18 N1 54.2(5) .
C28 N5 C19 C20 178.7(4) .
Co2 N5 C19 C20 -55.9(5) .
N5 C19 C20 C21 68.8(5) .
C22 N6 C21 C20 -178.8(4) .
Co2 N6 C21 C20 55.8(5) .
C19 C20 C21 N6 -68.2(5) .
C21 N6 C22 C23 -172.8(4) .
Co2 N6 C22 C23 -41.3(5) .
C24 N7 C23 C22 -170.7(4) .
Co2 N7 C23 C22 -39.8(4) .
N6 C22 C23 N7 53.8(5) .
C23 N7 C24 C25 -178.0(4) .
Co2 N7 C24 C25 56.8(5) .
N7 C24 C25 C26 -67.2(6) .
C27 N8 C26 C25 179.6(4) .
Co2 N8 C26 C25 -55.5(5) .
C24 C25 C26 N8 66.4(6) .
C26 N8 C27 C28 169.9(4) .
Co2 N8 C27 C28 39.2(5) .
C19 N5 C28 C27 170.7(4) .
Co2 N5 C28 C27 39.7(4) .
N8 C27 C28 N5 -52.4(5) .
O2 S1 C33 F2 178.5(5) .
O3 S1 C33 F2 57.9(5) .
O1 S1 C33 F2 -62.7(5) .
O2 S1 C33 F1 -60.3(7) .
O3 S1 C33 F1 179.0(6) .
O1 S1 C33 F1 58.5(7) .
O2 S1 C33 F3 58.7(6) .
O3 S1 C33 F3 -61.9(6) .
O1 S1 C33 F3 177.5(5) .
O6 S2 C34 F5 -179.4(4) .
O4 S2 C34 F5 61.5(5) .
O5 S2 C34 F5 -59.0(5) .
O6 S2 C34 F6 -58.6(5) .
O4 S2 C34 F6 -177.6(4) .
O5 S2 C34 F6 61.9(5) .
O6 S2 C34 F4 61.1(6) .
O4 S2 C34 F4 -58.0(6) .
O5 S2 C34 F4 -178.5(5) .
O9 S3 C35 F8 179.9(7) .
O8 S3 C35 F8 59.1(9) .
O7 S3 C35 F8 -61.7(8) .
O9 S3 C35 F7 -59.6(7) .
O8 S3 C35 F7 179.6(7) .
O7 S3 C35 F7 58.8(7) .
O9 S3 C35 F9 58.9(7) .
O8 S3 C35 F9 -62.0(7) .
O7 S3 C35 F9 177.3(6) .
O9B S3B C35B F8B -167(3) .
O8B S3B C35B F8B -43(4) .
O7B S3B C35B F8B 73(3) .
O9B S3B C35B F7B 69(3) .
O8B S3B C35B F7B -168(3) .
O7B S3B C35B F7B -52(3) .
O9B S3B C35B F9B -49(3) .
O8B S3B C35B F9B 75(3) .
O7B S3B C35B F9B -169(3) .
F8B C35B F7B F7B 53(6) 2_665
F9B C35B F7B F7B -72(5) 2_665
S3B C35B F7B F7B 176(4) 2_665
O10 S4 C36 F12 -177.2(11) .
O11 S4 C36 F12 63.8(13) .
O12 S4 C36 F12 -57.2(11) .
O10 S4 C36 F10 -55.6(12) .
O11 S4 C36 F10 -174.7(12) .
O12 S4 C36 F10 64.4(12) .
O10 S4 C36 F11 62.7(11) .
O11 S4 C36 F11 -56.4(12) .
O12 S4 C36 F11 -177.3(9) .
O10B S4B C36B F10B -66(2) .
O11B S4B C36B F10B 171(2) .
O12B S4B C36B F10B 52(2) .
O10B S4B C36B F12B 172.7(17) .
O11B S4B C36B F12B 50(2) .
O12B S4B C36B F12B -69.0(19) .
O10B S4B C36B F11B 54.6(17) .
O11B S4B C36B F11B -68(2) .
O12B S4B C36B F11B 173.0(15) .
